data_1555260
loop_
_publ_author_name
'Cui, Peng'
'McMahon, David P.'
'Spackman, Peter R.'
'Alston, Ben M.'
'Little, Marc A.'
'Day, Graeme M.'
'Cooper, Andrew I.'

_publ_section_title
;
 Mining predicted crystal structure landscapes with high throughput
 crystallisation: old molecules, new insights
;
_journal_issue 43
_journal_name_full 'Chemical Science'
_journal_page_first 9988
_journal_paper_doi 10.1039/C9SC02832C
_journal_volume 10
_journal_year 2019
_chemical_formula_moiety 'C14 H16 O8, 0.25(C4 H8 O)'
_chemical_formula_sum 'C15 H18 O8.25'
_chemical_formula_weight 330.29
_space_group_crystal_system tetragonal
_space_group_IT_number 88
_space_group_name_Hall '-I 4ad'
_space_group_name_H-M_alt 'I 41/a :2'
_atom_sites_solution_hydrogens mixed
_atom_sites_solution_primary dual
_audit_creation_date 2018-12-06
_audit_creation_method
;
Olex2 1.2
(compiled 2018.05.29 svn.r3508 for OlexSys, GUI svn.r5506)
;
_audit_update_record
;
2019-05-10 deposited with the CCDC.	2019-08-20 downloaded from the CCDC.
;
_cell_angle_alpha 90
_cell_angle_beta 90
_cell_angle_gamma 90
_cell_formula_units_Z 16
_cell_length_a 16.4008(15)
_cell_length_b 16.4008(15)
_cell_length_c 22.397(2)
_cell_measurement_reflns_used 9946
_cell_measurement_temperature 100
_cell_measurement_theta_max 29.134
_cell_measurement_theta_min 2.484
_cell_volume 6024.5(9)
_computing_cell_refinement 'SAINT v8.34A (Bruker, 2013)'
_computing_data_collection
;
CrystalClear-SM Expert 2.0 r7 (Rigaku, 2011)
;
_computing_data_reduction 'SAINT v8.34A (Bruker, 2013)'
_computing_molecular_graphics 'Olex2 (Dolomanov et al., 2009)'
_computing_publication_material 'Olex2 (Dolomanov et al., 2009)'
_computing_structure_refinement 'XL (Sheldrick, 2008)'
_computing_structure_solution 'XT (Sheldrick, 2015)'
_diffrn_ambient_temperature 100
_diffrn_detector CCD
_diffrn_detector_area_resol_mean 28.5714
_diffrn_detector_type 'Rigaku Saturn724+'
_diffrn_measured_fraction_theta_full 0.999
_diffrn_measured_fraction_theta_max 0.999
_diffrn_measurement_device 'AFC12 (Right): Kappa 3 circle'
_diffrn_measurement_device_type 'Rigaku Saturn724+ (2x2 bin mode)'
_diffrn_measurement_method 'profile data from \w-scans'
_diffrn_measurement_specimen_support 'Mitegen 50um'
_diffrn_radiation_collimation 0.3
_diffrn_radiation_monochromator Confocal
_diffrn_radiation_probe x-ray
_diffrn_radiation_type MoK\a
_diffrn_radiation_wavelength 0.71073
_diffrn_reflns_av_R_equivalents 0.0493
_diffrn_reflns_av_unetI/netI 0.0317
_diffrn_reflns_Laue_measured_fraction_full 0.999
_diffrn_reflns_Laue_measured_fraction_max 0.999
_diffrn_reflns_limit_h_max 22
_diffrn_reflns_limit_h_min -22
_diffrn_reflns_limit_k_max 15
_diffrn_reflns_limit_k_min -22
_diffrn_reflns_limit_l_max 28
_diffrn_reflns_limit_l_min -30
_diffrn_reflns_number 40618
_diffrn_reflns_point_group_measured_fraction_full 0.999
_diffrn_reflns_point_group_measured_fraction_max 0.999
_diffrn_reflns_theta_full 25.242
_diffrn_reflns_theta_max 29.134
_diffrn_reflns_theta_min 2.484
_diffrn_source 'Rotating Anode'
_diffrn_source_current 24.0
_diffrn_source_power 1.2
_diffrn_source_target Mo
_diffrn_source_type 'Rotating Anode'
_diffrn_source_voltage 50.0
_diffrn_standards_number 0
_exptl_absorpt_coefficient_mu 0.120
_exptl_absorpt_correction_T_max 0.7458
_exptl_absorpt_correction_T_min 0.4879
_exptl_absorpt_correction_type multi-scan
_exptl_absorpt_process_details
;
SADABS-2014/5 (Bruker,2014/5) was used for absorption correction.
wR2(int) was 0.1044 before and 0.0737 after correction.
The Ratio of minimum to maximum transmission is 0.6542.
The \l/2 correction factor is 0.00150.
;
_exptl_crystal_colour colourless
_exptl_crystal_colour_primary colourless
_exptl_crystal_density_diffrn 1.457
_exptl_crystal_description block
_exptl_crystal_F_000 2784
_exptl_crystal_size_max 0.124
_exptl_crystal_size_mid 0.118
_exptl_crystal_size_min 0.106
_refine_diff_density_max 0.485
_refine_diff_density_min -0.271
_refine_diff_density_rms 0.061
_refine_ls_extinction_method none
_refine_ls_goodness_of_fit_ref 1.053
_refine_ls_hydrogen_treatment mixed
_refine_ls_matrix_type full
_refine_ls_number_parameters 238
_refine_ls_number_reflns 4055
_refine_ls_number_restraints 14
_refine_ls_restrained_S_all 1.058
_refine_ls_R_factor_all 0.0686
_refine_ls_R_factor_gt 0.0549
_refine_ls_shift/su_max 0.000
_refine_ls_shift/su_mean 0.000
_refine_ls_structure_factor_coef Fsqd
_refine_ls_weighting_details 'w=1/[\s^2^(Fo^2^)+(0.0725P)^2^+8.5815P] where P=(Fo^2^+2Fc^2^)/3'
_refine_ls_weighting_scheme calc
_refine_ls_wR_factor_gt 0.1517
_refine_ls_wR_factor_ref 0.1635
_reflns_Friedel_coverage 0.000
_reflns_number_gt 3187
_reflns_number_total 4055
_reflns_threshold_expression 'I > 2\s(I)'
_cod_data_source_file c9sc02832c2.cif
_cod_data_source_block ADTA_2-2_THF_4-fold_publ
_cod_original_cell_volume 6024.5(13)
_cod_original_sg_symbol_H-M 'I 41/a'
_cod_database_code 1555260
_shelx_shelxl_version_number 2014/7
_shelx_space_group_comment
;
The symmetry employed for this shelxl refinement is uniquely defined
by the following loop, which should always be used as a source of
symmetry information in preference to the above space-group names.
They are only intended as comments.
;
_shelx_estimated_absorpt_t_max 0.987
_shelx_estimated_absorpt_t_min 0.985
_olex2_refinement_description
;
1. Fixed Uiso
 At 1.2 times of:
  All C(H,H) groups
2. Restrained distances
 O7-H7 = O5-H5 = O2-H2 = O4-H4
 0.82 with sigma of 0.01
 C16-C16_$3
 1.51 with sigma of 0.01
3. Rigid body (RIGU) restrains
 O9, C15, C16
 with sigma for 1-2 distances of 0.002 and sigma for 1-3 distances of 0.002
4. Others
 Fixed Sof: O9(0.25) C15(0.5) H15A(0.5) H15B(0.5) C16(0.5) H16A(0.5) H16B(0.5)
5.a Secondary CH2 refined with riding coordinates:
 C8(H8A,H8B), C9(H9A,H9B), C2(H2A,H2B), C4(H4A,H4B), C6(H6A,H6B), C7(H7A,H7B),
 C15(H15A,H15B), C16(H16A,H16B)
;
_olex2_submission_special_instructions 'No special instructions were received'

loop_
_space_group_symop_operation_xyz
'x, y, z'
'-x+1/2, -y, z+1/2'
'-y+3/4, x+1/4, z+1/4'
'y+3/4, -x+3/4, z+3/4'
'x+1/2, y+1/2, z+1/2'
'-x+1, -y+1/2, z+1'
'-y+5/4, x+3/4, z+3/4'
'y+5/4, -x+5/4, z+5/4'
'-x, -y, -z'
'x-1/2, y, -z-1/2'
'y-3/4, -x-1/4, -z-1/4'
'-y-3/4, x-3/4, -z-3/4'
'-x+1/2, -y+1/2, -z+1/2'
'x, y+1/2, -z'
'y-1/4, -x+1/4, -z+1/4'
'-y-1/4, x-1/4, -z-1/4'

loop_
_atom_site_label
_atom_site_type_symbol
_atom_site_fract_x
_atom_site_fract_y
_atom_site_fract_z
_atom_site_U_iso_or_equiv
_atom_site_adp_type
_atom_site_occupancy
_atom_site_site_symmetry_order
_atom_site_calc_flag
_atom_site_refinement_flags_posn
_atom_site_refinement_flags_adp
_atom_site_refinement_flags_occupancy
O8 O 0.60206(8) 0.71971(7) 0.50630(5) 0.0256(3) Uani 1 1 d . . .
O7 O 0.64225(8) 0.78721(7) 0.42456(5) 0.0247(3) Uani 1 1 d D . .
O3 O 0.77747(7) 0.58178(8) 0.24742(5) 0.0268(3) Uani 1 1 d . . .
O5 O 0.59538(9) 0.34945(7) 0.42386(6) 0.0307(3) Uani 1 1 d D . .
O6 O 0.62549(9) 0.41762(7) 0.50713(5) 0.0298(3) Uani 1 1 d . . .
O4 O 0.84384(7) 0.54642(9) 0.33048(5) 0.0309(3) Uani 1 1 d D . .
O1 O 0.47472(7) 0.55365(9) 0.24134(5) 0.0318(3) Uani 1 1 d . . .
O2 O 0.40596(7) 0.59421(9) 0.32177(6) 0.0333(3) Uani 1 1 d D . .
C8 C 0.61757(8) 0.56819(8) 0.45455(6) 0.0158(3) Uani 1 1 d . . .
H8A H 0.6646 0.5654 0.4822 0.019 Uiso 1 1 calc R . .
H8B H 0.5670 0.5708 0.4787 0.019 Uiso 1 1 calc R . .
C5 C 0.61600(8) 0.49213(8) 0.41473(6) 0.0155(3) Uani 1 1 d . . .
C3 C 0.54739(8) 0.57276(8) 0.33399(6) 0.0156(3) Uani 1 1 d . . .
C13 C 0.61254(9) 0.41616(9) 0.45368(7) 0.0184(3) Uani 1 1 d . . .
C1 C 0.70013(8) 0.56474(9) 0.33761(6) 0.0165(3) Uani 1 1 d . . .
C9 C 0.54962(8) 0.64934(8) 0.37357(6) 0.0163(3) Uani 1 1 d . . .
H9A H 0.4990 0.6528 0.3976 0.020 Uiso 1 1 calc R . .
H9B H 0.5532 0.6987 0.3483 0.020 Uiso 1 1 calc R . .
C2 C 0.62546(8) 0.56936(9) 0.29624(6) 0.0170(3) Uani 1 1 d . . .
H2A H 0.6291 0.6186 0.2708 0.020 Uiso 1 1 calc R . .
H2B H 0.6241 0.5209 0.2699 0.020 Uiso 1 1 calc R . .
C14 C 0.62288(9) 0.72062(9) 0.45395(7) 0.0174(3) Uani 1 1 d . . .
C10 C 0.62447(8) 0.64466(8) 0.41536(6) 0.0152(3) Uani 1 1 d . . .
C4 C 0.54150(9) 0.49564(9) 0.37330(6) 0.0168(3) Uani 1 1 d . . .
H4A H 0.4909 0.4973 0.3973 0.020 Uiso 1 1 calc R . .
H4B H 0.5399 0.4464 0.3477 0.020 Uiso 1 1 calc R . .
C6 C 0.69493(9) 0.48791(9) 0.37693(6) 0.0173(3) Uani 1 1 d . . .
H6A H 0.7431 0.4849 0.4035 0.021 Uiso 1 1 calc R . .
H6B H 0.6942 0.4386 0.3515 0.021 Uiso 1 1 calc R . .
C7 C 0.70301(8) 0.64133(9) 0.37784(6) 0.0169(3) Uani 1 1 d . . .
H7A H 0.7512 0.6388 0.4044 0.020 Uiso 1 1 calc R . .
H7B H 0.7075 0.6910 0.3529 0.020 Uiso 1 1 calc R . .
C12 C 0.77749(9) 0.56451(9) 0.30020(7) 0.0198(3) Uani 1 1 d . . .
C11 C 0.47299(9) 0.57386(9) 0.29368(7) 0.0185(3) Uani 1 1 d . . .
O9 O 0.5000 0.7500 0.2291(3) 0.0850(19) Uani 0.5 2 d S TU P
C15 C 0.5688(5) 0.7532(4) 0.1904(3) 0.0836(18) Uani 0.5 1 d . U .
H15A H 0.5969 0.6998 0.1904 0.100 Uiso 0.5 1 calc R . .
H15B H 0.6076 0.7950 0.2047 0.100 Uiso 0.5 1 calc R . .
C16 C 0.5412(4) 0.7741(6) 0.1270(4) 0.0810(18) Uani 0.5 1 d D U .
H16A H 0.5797 0.7533 0.0964 0.097 Uiso 0.5 1 calc R . .
H16B H 0.5330 0.8334 0.1214 0.097 Uiso 0.5 1 calc R . .
H5 H 0.5935(18) 0.3098(12) 0.4465(11) 0.067(9) Uiso 1 1 d D . .
H7 H 0.642(2) 0.8242(14) 0.4497(11) 0.083(10) Uiso 1 1 d D . .
H2 H 0.3695(14) 0.5948(19) 0.2960(10) 0.073(9) Uiso 1 1 d D . .
H4 H 0.8828(13) 0.545(2) 0.3069(11) 0.078(10) Uiso 1 1 d D . .

loop_
_atom_site_aniso_label
_atom_site_aniso_U_11
_atom_site_aniso_U_22
_atom_site_aniso_U_33
_atom_site_aniso_U_23
_atom_site_aniso_U_13
_atom_site_aniso_U_12
O8 0.0361(6) 0.0186(5) 0.0220(6) -0.0036(4) 0.0049(5) -0.0015(5)
O7 0.0352(6) 0.0158(5) 0.0232(6) -0.0008(4) -0.0017(5) -0.0031(4)
O3 0.0198(5) 0.0396(7) 0.0211(6) 0.0033(5) 0.0030(4) 0.0016(5)
O5 0.0524(8) 0.0144(5) 0.0252(6) 0.0020(4) -0.0058(5) -0.0031(5)
O6 0.0503(8) 0.0185(5) 0.0207(6) 0.0025(4) -0.0034(5) -0.0020(5)
O4 0.0165(5) 0.0512(8) 0.0250(6) 0.0068(5) 0.0027(4) 0.0062(5)
O1 0.0210(6) 0.0509(8) 0.0234(6) -0.0090(5) -0.0044(4) 0.0072(5)
O2 0.0167(6) 0.0567(9) 0.0266(6) -0.0111(6) -0.0034(5) 0.0050(5)
C8 0.0173(6) 0.0146(6) 0.0156(7) -0.0005(5) 0.0002(5) 0.0007(5)
C5 0.0163(6) 0.0135(6) 0.0167(7) 0.0006(5) -0.0001(5) 0.0003(5)
C3 0.0142(6) 0.0158(6) 0.0168(7) -0.0003(5) -0.0016(5) 0.0006(5)
C13 0.0183(7) 0.0154(6) 0.0215(7) 0.0010(5) 0.0008(5) 0.0015(5)
C1 0.0141(6) 0.0185(6) 0.0169(7) 0.0002(5) 0.0009(5) 0.0015(5)
C9 0.0157(6) 0.0150(6) 0.0183(7) -0.0016(5) -0.0016(5) 0.0020(5)
C2 0.0153(6) 0.0197(7) 0.0161(7) -0.0001(5) -0.0003(5) 0.0026(5)
C14 0.0166(6) 0.0155(6) 0.0201(7) -0.0015(5) -0.0034(5) 0.0009(5)
C10 0.0156(6) 0.0135(6) 0.0166(7) -0.0010(5) -0.0010(5) 0.0003(5)
C4 0.0170(6) 0.0149(6) 0.0185(7) -0.0010(5) -0.0012(5) -0.0017(5)
C6 0.0165(6) 0.0169(6) 0.0186(7) 0.0006(5) 0.0006(5) 0.0037(5)
C7 0.0151(6) 0.0171(6) 0.0186(7) 0.0005(5) 0.0001(5) -0.0011(5)
C12 0.0164(6) 0.0212(7) 0.0217(7) -0.0010(5) 0.0003(5) 0.0014(5)
C11 0.0170(6) 0.0187(7) 0.0198(7) -0.0009(5) -0.0013(5) 0.0007(5)
O9 0.111(4) 0.074(4) 0.070(3) 0.000 0.000 -0.046(3)
C15 0.104(4) 0.061(4) 0.086(3) 0.019(3) -0.001(3) -0.023(3)
C16 0.081(5) 0.079(5) 0.083(3) 0.005(3) 0.007(3) -0.003(4)

loop_
_atom_type_symbol
_atom_type_description
_atom_type_scat_dispersion_real
_atom_type_scat_dispersion_imag
_atom_type_scat_source
C C 0.0033 0.0016 'International Tables Vol C Tables 4.2.6.8 and 6.1.1.4'
H H 0.0000 0.0000 'International Tables Vol C Tables 4.2.6.8 and 6.1.1.4'
O O 0.0106 0.0060 'International Tables Vol C Tables 4.2.6.8 and 6.1.1.4'

loop_
_geom_angle_atom_site_label_1
_geom_angle_atom_site_label_2
_geom_angle_atom_site_label_3
_geom_angle
_geom_angle_site_symmetry_1
_geom_angle_site_symmetry_3
C14 O7 H7 106(2) . .
C13 O5 H5 111(2) . .
C12 O4 H4 108(2) . .
C11 O2 H2 106(2) . .
H8A C8 H8B 108.2 . .
C5 C8 H8A 109.8 . .
C5 C8 H8B 109.8 . .
C5 C8 C10 109.47(11) . .
C10 C8 H8A 109.8 . .
C10 C8 H8B 109.8 . .
C8 C5 C4 109.53(11) . .
C8 C5 C6 109.90(11) . .
C13 C5 C8 109.47(11) . .
C13 C5 C4 110.32(11) . .
C13 C5 C6 107.94(11) . .
C4 C5 C6 109.66(11) . .
C9 C3 C4 109.99(11) . .
C2 C3 C9 109.09(11) . .
C2 C3 C4 109.66(11) . .
C11 C3 C9 110.63(11) . .
C11 C3 C2 110.07(11) . .
C11 C3 C4 107.37(11) . .
O5 C13 C5 113.51(13) . .
O6 C13 O5 123.70(14) . .
O6 C13 C5 122.78(13) . .
C2 C1 C6 109.93(11) . .
C2 C1 C7 109.59(11) . .
C6 C1 C7 109.46(11) . .
C12 C1 C2 109.43(11) . .
C12 C1 C6 111.06(11) . .
C12 C1 C7 107.32(11) . .
C3 C9 H9A 109.9 . .
C3 C9 H9B 109.9 . .
C3 C9 C10 109.12(11) . .
H9A C9 H9B 108.3 . .
C10 C9 H9A 109.9 . .
C10 C9 H9B 109.9 . .
C3 C2 C1 109.53(11) . .
C3 C2 H2A 109.8 . .
C3 C2 H2B 109.8 . .
C1 C2 H2A 109.8 . .
C1 C2 H2B 109.8 . .
H2A C2 H2B 108.2 . .
O8 C14 O7 123.96(13) . .
O8 C14 C10 122.82(13) . .
O7 C14 C10 113.14(13) . .
C8 C10 C9 109.17(11) . .
C8 C10 C7 110.18(11) . .
C14 C10 C8 110.12(11) . .
C14 C10 C9 106.90(11) . .
C14 C10 C7 110.78(11) . .
C7 C10 C9 109.62(11) . .
C5 C4 C3 109.00(11) . .
C5 C4 H4A 109.9 . .
C5 C4 H4B 109.9 . .
C3 C4 H4A 109.9 . .
C3 C4 H4B 109.9 . .
H4A C4 H4B 108.3 . .
C5 C6 H6A 109.9 . .
C5 C6 H6B 109.9 . .
C1 C6 C5 108.82(11) . .
C1 C6 H6A 109.9 . .
C1 C6 H6B 109.9 . .
H6A C6 H6B 108.3 . .
C1 C7 H7A 109.9 . .
C1 C7 H7B 109.9 . .
C10 C7 C1 108.75(11) . .
C10 C7 H7A 109.9 . .
C10 C7 H7B 109.9 . .
H7A C7 H7B 108.3 . .
O3 C12 O4 123.63(14) . .
O3 C12 C1 122.35(13) . .
O4 C12 C1 113.98(13) . .
O1 C11 O2 123.43(14) . .
O1 C11 C3 123.39(13) . .
O2 C11 C3 113.07(13) . .
C15 O9 C15 104.9(7) 6_564 .
O9 C15 H15A 109.7 . .
O9 C15 H15B 109.7 . .
O9 C15 C16 109.9(6) . .
H15A C15 H15B 108.2 . .
C16 C15 H15A 109.7 . .
C16 C15 H15B 109.7 . .
C15 C16 C16 98.2(4) . 6_564
C15 C16 H16A 112.1 . .
C15 C16 H16B 112.1 . .
C16 C16 H16A 112.1 6_564 .
C16 C16 H16B 112.1 6_564 .
H16A C16 H16B 109.8 . .

loop_
_geom_bond_atom_site_label_1
_geom_bond_atom_site_label_2
_geom_bond_distance
_geom_bond_site_symmetry_2
O8 C14 1.2213(19) .
O7 C14 1.3140(18) .
O7 H7 0.827(10) .
O3 C12 1.2155(19) .
O5 C13 1.3123(18) .
O5 H5 0.825(10) .
O6 C13 1.2162(19) .
O4 C12 1.3161(18) .
O4 H4 0.830(10) .
O1 C11 1.2184(19) .
O2 C11 1.3100(18) .
O2 H2 0.832(10) .
C8 H8A 0.9900 .
C8 H8B 0.9900 .
C8 C5 1.5336(19) .
C8 C10 1.5351(19) .
C5 C13 1.5220(19) .
C5 C4 1.5355(19) .
C5 C6 1.5483(19) .
C3 C9 1.5378(19) .
C3 C2 1.5353(19) .
C3 C4 1.5440(19) .
C3 C11 1.5180(19) .
C1 C2 1.5376(19) .
C1 C6 1.5397(19) .
C1 C7 1.547(2) .
C1 C12 1.520(2) .
C9 H9A 0.9900 .
C9 H9B 0.9900 .
C9 C10 1.5456(19) .
C2 H2A 0.9900 .
C2 H2B 0.9900 .
C14 C10 1.5165(19) .
C10 C7 1.5389(19) .
C4 H4A 0.9900 .
C4 H4B 0.9900 .
C6 H6A 0.9900 .
C6 H6B 0.9900 .
C7 H7A 0.9900 .
C7 H7B 0.9900 .
O9 C15 1.424(8) .
O9 C15 1.424(8) 6_564
C15 H15A 0.9900 .
C15 H15B 0.9900 .
C15 C16 1.529(11) .
C16 C16 1.566(8) 6_564
C16 H16A 0.9900 .
C16 H16B 0.9900 .

loop_
_geom_hbond_atom_site_label_D
_geom_hbond_atom_site_label_H
_geom_hbond_atom_site_label_A
_geom_hbond_distance_DH
_geom_hbond_distance_HA
_geom_hbond_distance_DA
_geom_hbond_angle_DHA
_geom_hbond_site_symmetry_A
O5 H5 O8 0.825(10) 1.822(11) 2.6431(16) 173(3) 14_546
O7 H7 O6 0.827(10) 1.832(12) 2.6440(16) 167(3) 14_556
O2 H2 O3 0.832(10) 1.807(12) 2.6236(16) 167(3) 10_556
O4 H4 O1 0.830(10) 1.860(11) 2.6851(17) 172(3) 10_656
